data_4327550
loop_
_publ_author_name
'George Psomas'
'Ann J. Stemmler'
'Catherine Dendrinou-Samara'
'Jeffrey J. Bodwin'
'Manuela Schneider'
'Maria Alexiou'
'Jeff W. Kampf'
'Dimitris P. Kessissoglou'
'Vincent L. Pecoraro'

_publ_section_title
;
 Preparation of Site-Differentiated Mixed Ligand and Mixed Ligand/Mixed
 Metal Metallacrowns
;
_journal_name_full 'Inorganic Chemistry'
_journal_page_first 1562
_journal_page_last 1570
_journal_paper_doi 10.1021/ic000578+
_journal_volume 40
_journal_year 2001
_chemical_formula_sum 'C46 H48 N12 Ni4 O12 S2'
_chemical_formula_weight 1259.92
_chemical_name_systematic
;
 ?
;
_space_group_IT_number 2
_symmetry_cell_setting triclinic
_symmetry_space_group_name_Hall '-P 1'
_symmetry_space_group_name_H-M 'P -1'
_atom_sites_solution_hydrogens geom
_atom_sites_solution_primary direct
_atom_sites_solution_secondary difmap
_audit_creation_method SHELXL-97
_cell_angle_alpha 87.5160(10)
_cell_angle_beta 82.6380(10)
_cell_angle_gamma 71.4650(10)
_cell_formula_units_Z 2
_cell_length_a 11.1909(2)
_cell_length_b 13.6377(2)
_cell_length_c 17.7623(2)
_cell_measurement_reflns_used 8192
_cell_measurement_temperature 158(2)
_cell_measurement_theta_max 26.47
_cell_measurement_theta_min 2.37
_cell_volume 2549.04(7)
_computing_cell_refinement 'Bruker SMART'
_computing_data_collection 'Bruker SMART'
_computing_data_reduction 'Bruker SHELXTL'
_computing_molecular_graphics 'Bruker SHELXTL'
_computing_publication_material 'Bruker SHELXTL'
_computing_structure_refinement 'SHELXL-97 (Sheldrick, 1997)'
_computing_structure_solution 'SHELXS-97 (Sheldrick, 1990)'
_diffrn_ambient_temperature 158(2)
_diffrn_measured_fraction_theta_full 0.992
_diffrn_measured_fraction_theta_max 0.992
_diffrn_measurement_device_type 'CCD area detector'
_diffrn_measurement_method 'phi and omega scans'
_diffrn_radiation_monochromator graphite
_diffrn_radiation_source 'sealed tube'
_diffrn_radiation_type MoK\a
_diffrn_radiation_wavelength 0.71073
_diffrn_reflns_av_R_equivalents 0.0314
_diffrn_reflns_av_sigmaI/netI 0.0321
_diffrn_reflns_limit_h_max 13
_diffrn_reflns_limit_h_min -14
_diffrn_reflns_limit_k_max 16
_diffrn_reflns_limit_k_min -17
_diffrn_reflns_limit_l_max 22
_diffrn_reflns_limit_l_min -22
_diffrn_reflns_number 36828
_diffrn_reflns_theta_full 26.47
_diffrn_reflns_theta_max 26.47
_diffrn_reflns_theta_min 2.37
_exptl_absorpt_coefficient_mu 1.611
_exptl_absorpt_correction_T_max ?0.879
_exptl_absorpt_correction_T_min 0.760
_exptl_absorpt_correction_type SADABS
_exptl_absorpt_process_details 'Blessing, Acta Cryst. (1995) A51 33-38.'
_exptl_crystal_colour brown
_exptl_crystal_density_diffrn 1.642
_exptl_crystal_description block
_exptl_crystal_F_000 1296
_exptl_crystal_size_max 0.20
_exptl_crystal_size_mid 0.22
_exptl_crystal_size_min 0.30
_refine_diff_density_max 1.139
_refine_diff_density_min -0.753
_refine_diff_density_rms 0.087
_refine_ls_extinction_coef 0.0007(2)
_refine_ls_extinction_expression Fc^*^=kFc[1+0.001xFc^2^\l^3^/sin(2\q)]^-1/4^
_refine_ls_extinction_method SHELXL
_refine_ls_goodness_of_fit_ref 1.042
_refine_ls_hydrogen_treatment mixed
_refine_ls_matrix_type full
_refine_ls_number_parameters 710
_refine_ls_number_reflns 10429
_refine_ls_number_restraints 0
_refine_ls_restrained_S_all 1.042
_refine_ls_R_factor_all 0.0530
_refine_ls_R_factor_gt 0.0382
_refine_ls_shift/su_max 0.079
_refine_ls_shift/su_mean 0.001
_refine_ls_structure_factor_coef Fsqd
_refine_ls_weighting_details 'calc w=1/[\s^2^(Fo^2^)+(0.0433P)^2^+5.6511P] where P=(Fo^2^+2Fc^2^)/3'
_refine_ls_weighting_scheme calc
_refine_ls_wR_factor_gt 0.0943
_refine_ls_wR_factor_ref 0.1021
_reflns_number_gt 8555
_reflns_number_total 10429
_reflns_threshold_expression >2sigma(I)
_cod_data_source_file ic0005782B_1.cif
_cod_data_source_block IC000578-1A
_cod_database_code 4327550

loop_
_symmetry_equiv_pos_as_xyz
'x, y, z'
'-x, -y, -z'

loop_
_atom_site_label
_atom_site_type_symbol
_atom_site_fract_x
_atom_site_fract_y
_atom_site_fract_z
_atom_site_U_iso_or_equiv
_atom_site_adp_type
_atom_site_occupancy
_atom_site_symmetry_multiplicity
_atom_site_calc_flag
_atom_site_refinement_flags
Ni1 Ni 0.14251(4) 0.63989(3) 0.11841(2) 0.01731(10) Uani 1 1 d .
Ni2 Ni -0.12639(4) 0.84235(3) 0.31731(2) 0.01694(10) Uani 1 1 d .
Ni3 Ni 0.22414(4) 0.66829(3) 0.40034(2) 0.01724(10) Uani 1 1 d .
Ni4 Ni 0.26633(4) 0.87840(3) 0.18862(2) 0.01711(10) Uani 1 1 d .
S1 S 0.28027(9) 0.27326(7) 0.13975(6) 0.0352(2) Uani 1 1 d .
S2 S 0.58566(10) 0.71224(8) 0.49234(7) 0.0442(3) Uani 1 1 d .
O1 O 0.0184(2) 0.68031(16) 0.21668(13) 0.0184(5) Uani 1 1 d .
O2 O 0.0576(2) 0.79138(17) 0.10265(12) 0.0209(5) Uani 1 1 d .
O3 O -0.2191(2) 0.95901(17) 0.27138(13) 0.0250(5) Uani 1 1 d .
O4 O 0.0676(2) 0.65887(16) 0.34904(12) 0.0185(4) Uani 1 1 d .
O5 O 0.2964(2) 0.71842(17) 0.29807(13) 0.0191(5) Uani 1 1 d .
O6 O 0.1457(2) 0.82184(17) 0.40763(12) 0.0211(5) Uani 1 1 d .
O7 O 0.2155(2) 1.00947(17) 0.22546(13) 0.0250(5) Uani 1 1 d .
O8 O 0.2917(2) 0.66762(16) 0.16546(12) 0.0189(5) Uani 1 1 d .
O9 O 0.0093(2) 0.60130(18) 0.06561(13) 0.0248(5) Uani 1 1 d .
H9 H 0.0067 0.5324 0.0715 0.062(2) Uiso 1 1 calc R
O10 O 0.3092(2) 0.51770(18) 0.36596(14) 0.0255(5) Uani 1 1 d .
O11 O 0.6584(5) 0.5941(3) 0.2569(3) 0.0827(13) Uani 1 1 d .
O12 O 0.8747(3) 0.5065(2) 0.15641(16) 0.0354(6) Uani 1 1 d .
H12 H 0.8151 0.5444 0.1861 0.062(2) Uiso 1 1 calc R
N1 N -0.0377(2) 0.78985(19) 0.22400(15) 0.0187(5) Uani 1 1 d .
N2 N -0.2163(2) 0.8932(2) 0.41336(15) 0.0203(6) Uani 1 1 d .
N3 N -0.0374(2) 0.7341(2) 0.37659(15) 0.0180(5) Uani 1 1 d .
N4 N 0.1226(2) 0.6267(2) 0.49452(14) 0.0185(5) Uani 1 1 d .
N5 N 0.2324(2) 0.82529(19) 0.28411(15) 0.0180(5) Uani 1 1 d .
N6 N 0.3087(3) 0.9300(2) 0.09101(15) 0.0206(6) Uani 1 1 d .
N7 N 0.3103(2) 0.7543(2) 0.13493(15) 0.0189(5) Uani 1 1 d .
N8 N 0.2680(2) 0.6223(2) 0.01951(15) 0.0185(5) Uani 1 1 d .
N9 N 0.2055(3) 0.4889(2) 0.14668(17) 0.0248(6) Uani 1 1 d .
N10 N 0.3728(3) 0.6698(2) 0.45429(16) 0.0255(6) Uani 1 1 d .
N11 N 0.4880(3) 0.3889(3) 0.3277(2) 0.0421(8) Uani 1 1 d .
N12 N 0.5997(5) 0.7690(4) 0.2526(3) 0.0689(13) Uani 1 1 d .
C1 C -0.0129(3) 0.8383(2) 0.16092(18) 0.0185(6) Uani 1 1 d .
C2 C -0.0705(3) 0.9514(2) 0.15847(18) 0.0199(6) Uani 1 1 d .
C3 C -0.0260(3) 1.0065(3) 0.09951(19) 0.0247(7) Uani 1 1 d .
H3 H 0.0420 0.9702 0.0632 0.062(2) Uiso 1 1 calc R
C4 C -0.0778(4) 1.1123(3) 0.0924(2) 0.0310(8) Uani 1 1 d .
H4 H -0.0467 1.1485 0.0517 0.062(2) Uiso 1 1 calc R
C5 C -0.1775(4) 1.1649(3) 0.1465(2) 0.0328(8) Uani 1 1 d .
H5 H -0.2142 1.2378 0.1427 0.062(2) Uiso 1 1 calc R
C6 C -0.2228(3) 1.1121(3) 0.2052(2) 0.0286(8) Uani 1 1 d .
H6 H -0.2912 1.1492 0.2409 0.062(2) Uiso 1 1 calc R
C7 C -0.1700(3) 1.0046(2) 0.21352(18) 0.0217(7) Uani 1 1 d .
C8 C -0.3056(3) 0.9846(3) 0.4270(2) 0.0257(7) Uani 1 1 d .
H8 H -0.3357 1.0269 0.3851 0.062(2) Uiso 1 1 calc R
C9 C -0.3559(3) 1.0198(3) 0.4994(2) 0.0294(8) Uani 1 1 d .
H9 H -0.4202 1.0848 0.5073 0.062(2) Uiso 1 1 calc R
C10 C -0.3113(3) 0.9595(3) 0.5602(2) 0.0303(8) Uani 1 1 d .
H10 H -0.3434 0.9829 0.6106 0.062(2) Uiso 1 1 calc R
C11 C -0.2194(3) 0.8642(3) 0.54719(19) 0.0247(7) Uani 1 1 d .
H11 H -0.1878 0.8213 0.5885 0.062(2) Uiso 1 1 calc R
C12 C -0.1742(3) 0.8326(2) 0.47344(18) 0.0194(6) Uani 1 1 d .
C13 C -0.0699(3) 0.7387(2) 0.45005(17) 0.0181(6) Uani 1 1 d .
C14 C -0.0060(3) 0.6603(2) 0.50412(18) 0.0195(6) Uani 1 1 d .
C15 C -0.0765(3) 0.6224(3) 0.56068(19) 0.0238(7) Uani 1 1 d .
H15 H -0.1667 0.6468 0.5653 0.062(2) Uiso 1 1 calc R
C16 C -0.0146(4) 0.5488(3) 0.61041(19) 0.0273(8) Uani 1 1 d .
H16 H -0.0611 0.5221 0.6500 0.062(2) Uiso 1 1 calc R
C17 C 0.1162(4) 0.5149(3) 0.6014(2) 0.0277(8) Uani 1 1 d .
H17 H 0.1613 0.4645 0.6349 0.062(2) Uiso 1 1 calc R
C18 C 0.1810(3) 0.5550(2) 0.54289(19) 0.0236(7) Uani 1 1 d .
H18 H 0.2711 0.5304 0.5368 0.062(2) Uiso 1 1 calc R
C19 C 0.1595(3) 0.8702(2) 0.34590(17) 0.0174(6) Uani 1 1 d .
C20 C 0.0917(3) 0.9818(2) 0.34133(18) 0.0194(6) Uani 1 1 d .
C21 C -0.0056(3) 1.0265(3) 0.39962(19) 0.0217(7) Uani 1 1 d .
H21 H -0.0270 0.9838 0.4393 0.062(2) Uiso 1 1 calc R
C22 C -0.0708(3) 1.1312(3) 0.4004(2) 0.0257(7) Uani 1 1 d .
H22 H -0.1368 1.1606 0.4399 0.062(2) Uiso 1 1 calc R
C23 C -0.0377(3) 1.1926(3) 0.3418(2) 0.0256(7) Uani 1 1 d .
H23 H -0.0823 1.2647 0.3416 0.062(2) Uiso 1 1 calc R
C24 C 0.0581(3) 1.1513(3) 0.28433(19) 0.0247(7) Uani 1 1 d .
H24 H 0.0800 1.1950 0.2457 0.062(2) Uiso 1 1 calc R
C25 C 0.1236(3) 1.0446(2) 0.28254(18) 0.0201(6) Uani 1 1 d .
C26 C 0.3009(3) 1.0283(3) 0.07453(19) 0.0237(7) Uani 1 1 d .
H26 H 0.2760 1.0777 0.1143 0.062(2) Uiso 1 1 calc R
C27 C 0.3280(3) 1.0600(3) 0.0012(2) 0.0287(8) Uani 1 1 d .
H27 H 0.3204 1.1305 -0.0092 0.062(2) Uiso 1 1 calc R
C28 C 0.3660(4) 0.9889(3) -0.0566(2) 0.0293(8) Uani 1 1 d .
H28 H 0.3866 1.0094 -0.1071 0.062(2) Uiso 1 1 calc R
C29 C 0.3738(3) 0.8865(3) -0.04009(19) 0.0254(7) Uani 1 1 d .
H29 H 0.3987 0.8362 -0.0793 0.062(2) Uiso 1 1 calc R
C30 C 0.3445(3) 0.8591(2) 0.03446(18) 0.0200(6) Uani 1 1 d .
C31 C 0.3409(3) 0.7571(2) 0.06156(18) 0.0189(6) Uani 1 1 d .
C32 C 0.3572(3) 0.6701(2) 0.01011(18) 0.0205(7) Uani 1 1 d .
C33 C 0.4596(3) 0.6406(3) -0.04612(19) 0.0238(7) Uani 1 1 d .
H33 H 0.5232 0.6736 -0.0505 0.062(2) Uiso 1 1 calc R
C34 C 0.4685(3) 0.5624(3) -0.09597(19) 0.0261(7) Uani 1 1 d .
H34 H 0.5384 0.5407 -0.1346 0.062(2) Uiso 1 1 calc R
C35 C 0.3747(3) 0.5169(3) -0.0885(2) 0.0270(7) Uani 1 1 d .
H35 H 0.3770 0.4649 -0.1230 0.062(2) Uiso 1 1 calc R
C36 C 0.2761(3) 0.5481(3) -0.02965(19) 0.0247(7) Uani 1 1 d .
H36 H 0.2121 0.5154 -0.0241 0.062(2) Uiso 1 1 calc R
C37 C 0.2361(3) 0.3996(3) 0.14409(19) 0.0226(7) Uani 1 1 d .
C38 C 0.4608(3) 0.6871(3) 0.4708(2) 0.0258(7) Uani 1 1 d .
C39 C -0.0779(4) 0.6694(4) 0.0216(3) 0.0490(12) Uani 1 1 d .
H39A H -0.1382 0.7240 0.0541 0.062(2) Uiso 1 1 calc R
H39B H -0.1242 0.6311 -0.0019 0.062(2) Uiso 1 1 calc R
H39C H -0.0322 0.7006 -0.0181 0.062(2) Uiso 1 1 calc R
C40 C 0.4242(4) 0.4781(3) 0.3598(3) 0.0421(10) Uani 1 1 d .
H40 H 0.4717 0.5151 0.3800 0.062(2) Uiso 1 1 calc R
C41 C 0.6245(4) 0.3460(4) 0.3281(3) 0.0615(15) Uani 1 1 d .
H41A H 0.6652 0.3265 0.2763 0.062(2) Uiso 1 1 calc R
H41B H 0.6437 0.2846 0.3609 0.062(2) Uiso 1 1 calc R
H41C H 0.6568 0.3978 0.3473 0.062(2) Uiso 1 1 calc R
C42 C 0.4236(5) 0.3252(4) 0.2969(3) 0.0537(12) Uani 1 1 d .
H42A H 0.4265 0.2656 0.3304 0.062(2) Uiso 1 1 calc R
H42B H 0.4660 0.3008 0.2463 0.062(2) Uiso 1 1 calc R
H42C H 0.3350 0.3661 0.2933 0.062(2) Uiso 1 1 calc R
C43 C 0.6042(6) 0.6746(5) 0.2837(4) 0.0758(18) Uani 1 1 d .
H43 H 0.5580 0.6749 0.3325 0.062(2) Uiso 1 1 calc R
C44 C 0.6580(8) 0.7751(6) 0.1758(4) 0.098(2) Uani 1 1 d .
H44A H 0.7033 0.7052 0.1565 0.062(2) Uiso 1 1 calc R
H44B H 0.7181 0.8142 0.1754 0.062(2) Uiso 1 1 calc R
H44C H 0.5923 0.8102 0.1435 0.062(2) Uiso 1 1 calc R
C45 C 0.5265(5) 0.8729(5) 0.2885(4) 0.0749(19) Uani 1 1 d .
H45A H 0.5655 0.9249 0.2678 0.062(2) Uiso 1 1 calc R
H45B H 0.5282 0.8679 0.3436 0.062(2) Uiso 1 1 calc R
H45C H 0.4383 0.8933 0.2774 0.062(2) Uiso 1 1 calc R
C46 C 0.9219(4) 0.4086(3) 0.1897(2) 0.0393(9) Uani 1 1 d .
H46A H 0.9692 0.3581 0.1502 0.062(2) Uiso 1 1 calc R
H46B H 0.8510 0.3876 0.2154 0.062(2) Uiso 1 1 calc R
H46C H 0.9784 0.4118 0.2267 0.062(2) Uiso 1 1 calc R
H99 H 0.295(4) 0.690(3) 0.260(3) 0.040(13) Uiso 1 1 d .
H98 H 0.046(4) 0.659(4) 0.263(3) 0.051(14) Uiso 1 1 d .

loop_
_atom_site_aniso_label
_atom_site_aniso_U_11
_atom_site_aniso_U_22
_atom_site_aniso_U_33
_atom_site_aniso_U_23
_atom_site_aniso_U_13
_atom_site_aniso_U_12
Ni1 0.0171(2) 0.0145(2) 0.0191(2) -0.00340(15) -0.00007(15) -0.00371(15)
Ni2 0.0152(2) 0.0153(2) 0.0168(2) -0.00134(15) -0.00025(15) -0.00040(15)
Ni3 0.0164(2) 0.0158(2) 0.0179(2) -0.00094(15) -0.00115(15) -0.00298(15)
Ni4 0.0210(2) 0.0143(2) 0.0163(2) -0.00230(15) 0.00110(15) -0.00686(16)
S1 0.0346(5) 0.0166(4) 0.0536(6) -0.0037(4) 0.0003(4) -0.0085(4)
S2 0.0267(5) 0.0334(5) 0.0764(8) 0.0010(5) -0.0220(5) -0.0092(4)
O1 0.0227(11) 0.0098(10) 0.0200(12) -0.0025(8) -0.0014(9) -0.0014(8)
O2 0.0220(11) 0.0171(11) 0.0195(11) -0.0012(9) 0.0018(9) -0.0017(9)
O3 0.0220(12) 0.0203(12) 0.0241(12) 0.0017(9) 0.0014(9) 0.0038(9)
O4 0.0168(11) 0.0156(11) 0.0184(11) -0.0030(8) -0.0005(8) 0.0013(8)
O5 0.0204(11) 0.0141(11) 0.0193(12) -0.0022(9) -0.0002(9) -0.0012(9)
O6 0.0261(12) 0.0178(11) 0.0178(11) -0.0016(9) 0.0013(9) -0.0061(9)
O7 0.0358(14) 0.0167(11) 0.0216(12) -0.0045(9) 0.0051(10) -0.0098(10)
O8 0.0237(11) 0.0147(11) 0.0202(11) 0.0002(8) -0.0016(9) -0.0093(9)
O9 0.0221(12) 0.0254(12) 0.0291(13) -0.0026(10) -0.0060(10) -0.0091(10)
O10 0.0195(12) 0.0219(12) 0.0300(13) -0.0029(10) -0.0016(10) 0.0004(10)
O11 0.109(4) 0.052(2) 0.078(3) -0.001(2) 0.000(3) -0.018(3)
O12 0.0310(15) 0.0357(15) 0.0395(16) 0.0046(12) -0.0020(12) -0.0118(12)
N1 0.0183(13) 0.0120(12) 0.0224(14) -0.0009(10) -0.0016(10) -0.0002(10)
N2 0.0166(13) 0.0202(14) 0.0221(14) -0.0031(11) -0.0015(11) -0.0029(11)
N3 0.0144(12) 0.0169(13) 0.0204(13) -0.0036(10) 0.0009(10) -0.0024(10)
N4 0.0207(13) 0.0169(13) 0.0176(13) -0.0026(10) -0.0012(10) -0.0054(11)
N5 0.0220(14) 0.0118(12) 0.0191(13) -0.0012(10) -0.0010(10) -0.0041(10)
N6 0.0204(14) 0.0199(14) 0.0216(14) -0.0019(11) -0.0005(11) -0.0070(11)
N7 0.0190(13) 0.0158(13) 0.0217(14) -0.0016(10) -0.0007(10) -0.0057(10)
N8 0.0183(13) 0.0178(13) 0.0179(13) -0.0042(10) -0.0008(10) -0.0033(10)
N9 0.0231(14) 0.0199(15) 0.0307(16) -0.0046(12) 0.0004(12) -0.0067(12)
N10 0.0225(15) 0.0279(16) 0.0256(15) -0.0013(12) -0.0036(12) -0.0070(12)
N11 0.0351(19) 0.0350(19) 0.050(2) -0.0134(16) -0.0024(16) -0.0015(15)
N12 0.072(3) 0.063(3) 0.068(3) -0.005(2) 0.004(2) -0.020(2)
C1 0.0151(15) 0.0205(16) 0.0190(16) -0.0013(12) -0.0028(12) -0.0037(12)
C2 0.0197(16) 0.0184(16) 0.0203(16) -0.0001(12) -0.0048(12) -0.0030(12)
C3 0.0264(18) 0.0222(17) 0.0247(17) -0.0001(13) -0.0038(14) -0.0065(14)
C4 0.038(2) 0.0220(18) 0.033(2) 0.0041(15) -0.0045(16) -0.0099(15)
C5 0.043(2) 0.0178(17) 0.035(2) 0.0004(15) -0.0114(17) -0.0029(15)
C6 0.0320(19) 0.0188(17) 0.0276(18) -0.0033(14) -0.0034(15) 0.0028(14)
C7 0.0229(16) 0.0185(16) 0.0212(16) -0.0002(13) -0.0065(13) -0.0017(13)
C8 0.0179(16) 0.0233(17) 0.0317(19) -0.0036(14) -0.0016(14) -0.0005(13)
C9 0.0209(17) 0.0274(19) 0.0325(19) -0.0102(15) 0.0018(14) 0.0022(14)
C10 0.0238(18) 0.035(2) 0.0272(19) -0.0133(15) 0.0030(14) -0.0033(15)
C11 0.0204(16) 0.0306(19) 0.0210(17) -0.0058(14) 0.0005(13) -0.0056(14)
C12 0.0141(15) 0.0207(16) 0.0230(16) -0.0036(13) -0.0007(12) -0.0052(12)
C13 0.0173(15) 0.0194(16) 0.0173(15) -0.0027(12) -0.0006(12) -0.0054(12)
C14 0.0230(16) 0.0164(15) 0.0191(15) -0.0051(12) -0.0015(12) -0.0060(13)
C15 0.0267(17) 0.0260(18) 0.0208(16) -0.0034(13) -0.0012(13) -0.0115(14)
C16 0.039(2) 0.0231(18) 0.0218(17) -0.0006(13) 0.0008(15) -0.0143(15)
C17 0.040(2) 0.0181(16) 0.0245(18) 0.0019(13) -0.0084(15) -0.0069(15)
C18 0.0292(18) 0.0181(16) 0.0218(17) -0.0018(13) -0.0048(13) -0.0041(13)
C19 0.0194(15) 0.0159(15) 0.0183(15) -0.0026(12) -0.0022(12) -0.0070(12)
C20 0.0216(16) 0.0189(16) 0.0187(16) -0.0030(12) -0.0028(12) -0.0074(13)
C21 0.0237(17) 0.0220(17) 0.0212(16) -0.0043(13) -0.0010(13) -0.0099(13)
C22 0.0235(17) 0.0229(17) 0.0276(18) -0.0068(14) 0.0001(14) -0.0034(14)
C23 0.0291(18) 0.0164(16) 0.0286(18) -0.0024(13) -0.0072(14) -0.0017(13)
C24 0.0338(19) 0.0181(16) 0.0232(17) -0.0010(13) -0.0043(14) -0.0092(14)
C25 0.0262(17) 0.0166(15) 0.0182(16) -0.0045(12) -0.0019(13) -0.0076(13)
C26 0.0285(18) 0.0186(16) 0.0250(17) -0.0002(13) -0.0004(14) -0.0099(14)
C27 0.0335(19) 0.0227(18) 0.0305(19) 0.0044(14) -0.0019(15) -0.0110(15)
C28 0.035(2) 0.0292(19) 0.0231(18) 0.0047(14) -0.0010(15) -0.0114(16)
C29 0.0330(19) 0.0252(18) 0.0197(17) -0.0010(13) -0.0018(14) -0.0118(15)
C30 0.0190(15) 0.0207(16) 0.0214(16) -0.0037(13) -0.0021(12) -0.0074(13)
C31 0.0177(15) 0.0182(15) 0.0203(16) -0.0041(12) 0.0008(12) -0.0057(12)
C32 0.0208(16) 0.0200(16) 0.0192(16) -0.0032(12) -0.0025(12) -0.0040(13)
C33 0.0223(17) 0.0263(18) 0.0210(16) -0.0022(13) 0.0002(13) -0.0061(14)
C34 0.0231(17) 0.0304(19) 0.0194(16) -0.0066(14) 0.0026(13) -0.0020(14)
C35 0.0280(18) 0.0263(18) 0.0240(18) -0.0104(14) 0.0000(14) -0.0045(14)
C36 0.0264(18) 0.0230(17) 0.0249(17) -0.0088(13) -0.0010(14) -0.0076(14)
C37 0.0200(16) 0.0225(18) 0.0260(17) -0.0028(13) -0.0002(13) -0.0084(13)
C38 0.0256(18) 0.0181(16) 0.0302(19) 0.0012(14) -0.0054(14) -0.0013(14)
C39 0.052(3) 0.057(3) 0.051(3) 0.025(2) -0.030(2) -0.030(2)
C40 0.039(2) 0.035(2) 0.049(3) -0.0118(19) -0.0028(19) -0.0068(18)
C41 0.028(2) 0.058(3) 0.088(4) -0.040(3) -0.006(2) 0.005(2)
C42 0.048(3) 0.045(3) 0.065(3) -0.022(2) -0.012(2) -0.005(2)
C43 0.063(4) 0.080(4) 0.066(4) 0.009(3) 0.021(3) -0.007(3)
C44 0.127(6) 0.084(5) 0.075(5) 0.017(4) 0.015(4) -0.035(5)
C45 0.036(3) 0.093(4) 0.093(4) -0.052(4) 0.006(3) -0.015(3)
C46 0.039(2) 0.036(2) 0.040(2) 0.0040(18) 0.0008(18) -0.0109(18)

loop_
_atom_type_symbol
_atom_type_description
_atom_type_scat_dispersion_real
_atom_type_scat_dispersion_imag
_atom_type_scat_source
C C 0.0033 0.0016 'International Tables Vol C Tables 4.2.6.8 and 6.1.1.4'
H H 0.0000 0.0000 'International Tables Vol C Tables 4.2.6.8 and 6.1.1.4'
N N 0.0061 0.0033 'International Tables Vol C Tables 4.2.6.8 and 6.1.1.4'
O O 0.0106 0.0060 'International Tables Vol C Tables 4.2.6.8 and 6.1.1.4'
S S 0.1246 0.1234 'International Tables Vol C Tables 4.2.6.8 and 6.1.1.4'
Ni Ni 0.3393 1.1124 'International Tables Vol C Tables 4.2.6.8 and 6.1.1.4'

loop_
_geom_angle_atom_site_label_1
_geom_angle_atom_site_label_2
_geom_angle_atom_site_label_3
_geom_angle
O2 Ni1 N9 171.22(10)
O2 Ni1 O1 77.73(9)
N9 Ni1 O1 93.87(10)
O2 Ni1 O9 91.90(9)
N9 Ni1 O9 85.71(11)
O1 Ni1 O9 91.52(9)
O2 Ni1 N8 94.62(10)
N9 Ni1 N8 93.94(11)
O1 Ni1 N8 171.25(9)
O9 Ni1 N8 92.99(10)
O2 Ni1 O8 92.03(9)
N9 Ni1 O8 91.00(10)
O1 Ni1 O8 93.34(9)
O9 Ni1 O8 174.30(9)
N8 Ni1 O8 82.58(9)
O3 Ni2 N1 90.87(11)
O3 Ni2 N3 171.99(11)
N1 Ni2 N3 96.55(11)
O3 Ni2 N2 90.18(11)
N1 Ni2 N2 178.84(11)
N3 Ni2 N2 82.44(11)
O6 Ni3 N10 92.62(11)
O6 Ni3 O10 166.49(9)
N10 Ni3 O10 93.05(10)
O6 Ni3 N4 98.79(10)
N10 Ni3 N4 95.65(11)
O10 Ni3 N4 92.84(10)
O6 Ni3 O5 77.57(9)
N10 Ni3 O5 93.77(11)
O10 Ni3 O5 89.83(9)
N4 Ni3 O5 170.06(10)
O6 Ni3 O4 89.85(9)
N10 Ni3 O4 176.23(10)
O10 Ni3 O4 85.15(9)
N4 Ni3 O4 81.15(9)
O5 Ni3 O4 89.54(9)
O7 Ni4 N5 91.66(11)
O7 Ni4 N7 170.15(11)
N5 Ni4 N7 97.08(11)
O7 Ni4 N6 89.21(11)
N5 Ni4 N6 177.53(12)
N7 Ni4 N6 82.24(11)
N1 O1 Ni1 112.02(17)
C1 O2 Ni1 114.4(2)
C7 O3 Ni2 122.9(2)
N3 O4 Ni3 109.34(17)
N5 O5 Ni3 111.92(16)
C19 O6 Ni3 114.44(19)
C25 O7 Ni4 124.3(2)
N7 O8 Ni1 109.32(17)
C39 O9 Ni1 125.0(2)
C40 O10 Ni3 121.5(3)
C1 N1 O1 111.6(2)
C1 N1 Ni2 130.3(2)
O1 N1 Ni2 118.12(18)
C8 N2 C12 118.5(3)
C8 N2 Ni2 126.5(2)
C12 N2 Ni2 114.6(2)
C13 N3 O4 118.1(3)
C13 N3 Ni2 118.0(2)
O4 N3 Ni2 123.28(19)
C18 N4 C14 117.4(3)
C18 N4 Ni3 120.7(2)
C14 N4 Ni3 121.3(2)
C19 N5 O5 110.9(2)
C19 N5 Ni4 131.2(2)
O5 N5 Ni4 117.91(18)
C26 N6 C30 119.4(3)
C26 N6 Ni4 125.7(2)
C30 N6 Ni4 114.9(2)
C31 N7 O8 118.2(3)
C31 N7 Ni4 117.7(2)
O8 N7 Ni4 123.2(2)
C36 N8 C32 118.4(3)
C36 N8 Ni1 119.2(2)
C32 N8 Ni1 121.3(2)
C37 N9 Ni1 162.5(3)
C38 N10 Ni3 163.2(3)
C40 N11 C41 120.9(4)
C40 N11 C42 121.3(4)
C41 N11 C42 117.6(4)
C43 N12 C44 119.7(5)
C43 N12 C45 125.8(5)
C44 N12 C45 114.3(5)
O2 C1 N1 123.0(3)
O2 C1 C2 119.3(3)
N1 C1 C2 117.8(3)
C3 C2 C7 119.7(3)
C3 C2 C1 118.7(3)
C7 C2 C1 121.6(3)
C4 C3 C2 121.9(3)
C3 C4 C5 118.4(3)
C6 C5 C4 120.6(3)
C5 C6 C7 121.5(3)
O3 C7 C6 118.0(3)
O3 C7 C2 124.1(3)
C6 C7 C2 117.8(3)
N2 C8 C9 122.5(3)
C10 C9 C8 119.0(3)
C9 C10 C11 119.4(3)
C12 C11 C10 119.0(3)
N2 C12 C11 121.7(3)
N2 C12 C13 112.3(3)
C11 C12 C13 125.7(3)
N3 C13 C12 112.5(3)
N3 C13 C14 124.1(3)
C12 C13 C14 123.4(3)
N4 C14 C15 122.5(3)
N4 C14 C13 117.1(3)
C15 C14 C13 120.3(3)
C16 C15 C14 119.3(3)
C17 C16 C15 118.5(3)
C16 C17 C18 119.2(3)
N4 C18 C17 123.1(3)
O6 C19 N5 123.3(3)
O6 C19 C20 119.4(3)
N5 C19 C20 117.2(3)
C25 C20 C21 119.5(3)
C25 C20 C19 122.4(3)
C21 C20 C19 118.0(3)
C22 C21 C20 121.3(3)
C21 C22 C23 118.5(3)
C24 C23 C22 121.5(3)
C23 C24 C25 120.3(3)
O7 C25 C20 123.8(3)
O7 C25 C24 117.4(3)
C20 C25 C24 118.8(3)
N6 C26 C27 121.8(3)
C28 C27 C26 119.6(3)
C27 C28 C29 119.1(3)
C30 C29 C28 118.9(3)
N6 C30 C29 121.3(3)
N6 C30 C31 112.2(3)
C29 C30 C31 126.4(3)
N7 C31 C30 112.8(3)
N7 C31 C32 123.8(3)
C30 C31 C32 123.2(3)
N8 C32 C33 121.7(3)
N8 C32 C31 117.4(3)
C33 C32 C31 120.9(3)
C34 C33 C32 119.5(3)
C35 C34 C33 118.8(3)
C34 C35 C36 119.0(3)
N8 C36 C35 122.5(3)
N9 C37 S1 179.5(4)
N10 C38 S2 178.9(3)
O10 C40 N11 125.7(4)
O11 C43 N12 127.0(6)

loop_
_geom_bond_atom_site_label_1
_geom_bond_atom_site_label_2
_geom_bond_distance
Ni1 O2 2.005(2)
Ni1 N9 2.017(3)
Ni1 O1 2.063(2)
Ni1 O9 2.069(2)
Ni1 N8 2.075(3)
Ni1 O8 2.101(2)
Ni2 O3 1.825(2)
Ni2 N1 1.864(3)
Ni2 N3 1.865(3)
Ni2 N2 1.903(3)
Ni3 O6 2.000(2)
Ni3 N10 2.030(3)
Ni3 O10 2.053(2)
Ni3 N4 2.062(3)
Ni3 O5 2.071(2)
Ni3 O4 2.116(2)
Ni4 O7 1.818(2)
Ni4 N5 1.857(3)
Ni4 N7 1.872(3)
Ni4 N6 1.903(3)
S1 C37 1.636(3)
S2 C38 1.634(4)
O1 N1 1.429(3)
O2 C1 1.277(4)
O3 C7 1.327(4)
O4 N3 1.343(3)
O5 N5 1.431(3)
O6 C19 1.273(4)
O7 C25 1.333(4)
O8 N7 1.344(3)
O9 C39 1.409(4)
O10 C40 1.219(5)
O11 C43 1.160(7)
O12 C46 1.405(5)
N1 C1 1.320(4)
N2 C8 1.336(4)
N2 C12 1.359(4)
N3 C13 1.307(4)
N4 C18 1.337(4)
N4 C14 1.354(4)
N5 C19 1.325(4)
N6 C26 1.337(4)
N6 C30 1.356(4)
N7 C31 1.307(4)
N8 C36 1.339(4)
N8 C32 1.346(4)
N9 C37 1.157(4)
N10 C38 1.157(4)
N11 C40 1.311(5)
N11 C41 1.453(5)
N11 C42 1.454(6)
N12 C43 1.368(8)
N12 C44 1.445(8)
N12 C45 1.514(7)
C1 C2 1.472(4)
C2 C3 1.395(5)
C2 C7 1.411(5)
C3 C4 1.380(5)
C4 C5 1.400(5)
C5 C6 1.376(5)
C6 C7 1.405(4)
C8 C9 1.378(5)
C9 C10 1.375(5)
C10 C11 1.384(5)
C11 C12 1.378(5)
C12 C13 1.465(4)
C13 C14 1.476(4)
C14 C15 1.382(5)
C15 C16 1.381(5)
C16 C17 1.377(5)
C17 C18 1.383(5)
C19 C20 1.473(4)
C20 C25 1.404(4)
C20 C21 1.405(4)
C21 C22 1.381(5)
C22 C23 1.395(5)
C23 C24 1.377(5)
C24 C25 1.405(5)
C26 C27 1.382(5)
C27 C28 1.373(5)
C28 C29 1.392(5)
C29 C30 1.387(5)
C30 C31 1.463(4)
C31 C32 1.480(4)
C32 C33 1.386(5)
C33 C34 1.387(5)
C34 C35 1.369(5)
C35 C36 1.392(5)
